data_2201238
loop_
_publ_author_name
'K. Rajagopal'
'M. Subha Nandhini'
'R. V. Krishnakumar'
'S. Natarajan'

_publ_section_title
;
 <small>L</small>-Alaninium tartrate
;
_journal_issue 11
_journal_name_full 'Acta Crystallographica Section E'
_journal_page_first o1306
_journal_page_last o1308
_journal_paper_doi 10.1107/S1600536802019414
_journal_volume 58
_journal_year 2002
_chemical_formula_moiety 'C3 H8 N O2 1+, C4 H5 O6 1-'
_chemical_formula_sum 'C7 H13 N O8'
_chemical_formula_weight 239.18
_chemical_name_common 'L-alaninium tartrate'
_chemical_name_systematic
;
L-alaninium tartrate
;
_space_group_IT_number 4
_symmetry_cell_setting monoclinic
_symmetry_space_group_name_Hall 'P 2yb'
_symmetry_space_group_name_H-M 'P 1 21 1'
_atom_sites_solution_hydrogens geom
_atom_sites_solution_primary direct
_atom_sites_solution_secondary difmap
_audit_creation_method SHELXL-97
_cell_angle_alpha 90.000(10)
_cell_angle_beta 98.090(10)
_cell_angle_gamma 90.000(10)
_cell_formula_units_Z 2
_cell_length_a 5.1446(8)
_cell_length_b 13.721(3)
_cell_length_c 7.4751(9)
_cell_measurement_reflns_used 25
_cell_measurement_temperature 293(2)
_cell_measurement_theta_max 24.97
_cell_measurement_theta_min 2.75
_cell_volume 522.41(15)
_computing_cell_refinement 'CAD-4 Software'
_computing_data_collection 'CAD-4 Software (Enraf-Nonius, 1989)'
_computing_data_reduction 'CAD-4 Software'
_computing_molecular_graphics 'PLATON (Spek, 1999)'
_computing_publication_material SHELXL97
_computing_structure_refinement 'SHELXL97 (Sheldrick, 1997)'
_computing_structure_solution 'SHELXS97 (Sheldrick, 1990)'
_diffrn_ambient_temperature 293(2)
_diffrn_measured_fraction_theta_full 1.000
_diffrn_measured_fraction_theta_max 1.000
_diffrn_measurement_device_type 'Enraf-Nonius CAD-4'
_diffrn_measurement_method \w-2\q
_diffrn_radiation_monochromator graphite
_diffrn_radiation_source 'fine-focus sealed tube'
_diffrn_radiation_type MoK\a
_diffrn_radiation_wavelength 0.71073
_diffrn_reflns_av_R_equivalents 0.0175
_diffrn_reflns_av_sigmaI/netI 0.0113
_diffrn_reflns_limit_h_max 6
_diffrn_reflns_limit_h_min 0
_diffrn_reflns_limit_k_max 16
_diffrn_reflns_limit_k_min 0
_diffrn_reflns_limit_l_max 8
_diffrn_reflns_limit_l_min -8
_diffrn_reflns_number 1061
_diffrn_reflns_theta_full 24.96
_diffrn_reflns_theta_max 24.96
_diffrn_reflns_theta_min 2.75
_diffrn_standards_decay_% <2
_diffrn_standards_interval_count 200
_diffrn_standards_number 2
_exptl_absorpt_coefficient_mu 0.141
_exptl_absorpt_correction_T_max 0.979
_exptl_absorpt_correction_T_min 0.952
_exptl_absorpt_correction_type '\y scan'
_exptl_absorpt_process_details '(North et al. 1968)'
_exptl_crystal_colour colourless
_exptl_crystal_density_diffrn 1.521
_exptl_crystal_density_meas 1.53
_exptl_crystal_density_method 'flotation in a mixture of xylene and carbon tetrachloride'
_exptl_crystal_description plates
_exptl_crystal_F_000 252
_exptl_crystal_size_max 0.35
_exptl_crystal_size_mid 0.30
_exptl_crystal_size_min 0.15
_refine_diff_density_max 0.402
_refine_diff_density_min -0.298
_refine_ls_abs_structure_details 'Flack (1983)'
_refine_ls_abs_structure_Flack -0.1(19)
_refine_ls_extinction_coef 0.045(14)
_refine_ls_extinction_expression Fc^*^=kFc[1+0.001xFc^2^\l^3^/sin(2\q)]^-1/4^
_refine_ls_extinction_method SHELXL97
_refine_ls_goodness_of_fit_ref 1.066
_refine_ls_hydrogen_treatment constr
_refine_ls_matrix_type full
_refine_ls_number_parameters 146
_refine_ls_number_reflns 954
_refine_ls_number_restraints 1
_refine_ls_restrained_S_all 1.066
_refine_ls_R_factor_all 0.0439
_refine_ls_R_factor_gt 0.0436
_refine_ls_shift/su_max <0.001
_refine_ls_shift/su_mean 0.000
_refine_ls_structure_factor_coef Fsqd
_refine_ls_weighting_details 'calc w = 1/[\s^2^(Fo^2^)+(0.0848P)^2^+0.1960P] where P = (Fo^2^+2Fc^2^)/3'
_refine_ls_weighting_scheme calc
_refine_ls_wR_factor_gt 0.1140
_refine_ls_wR_factor_ref 0.1144
_reflns_number_gt 944
_reflns_number_total 954
_reflns_threshold_expression I>2\s(I)
_cod_data_source_file ac6018.cif
_cod_data_source_block I
_cod_original_cell_volume 522.42(14)
_cod_original_sg_symbol_H-M 'P 21'
_cod_database_code 2201238
_cod_database_fobs_code 2201238

loop_
_symmetry_equiv_pos_as_xyz
'x, y, z'
'-x, y+1/2, -z'

loop_
_atom_site_label
_atom_site_fract_x
_atom_site_fract_y
_atom_site_fract_z
_atom_site_U_iso_or_equiv
_atom_site_adp_type
_atom_site_calc_flag
_atom_site_refinement_flags
_atom_site_occupancy
_atom_site_disorder_assembly
_atom_site_disorder_group
_atom_site_type_symbol
O1 0.1688(6) 0.5120(3) 0.7325(4) 0.0490(9) Uani d . 1 . . O
H1 0.1520 0.4853 0.8283 0.074 Uiso calc R 1 . . H
O2 0.5462(5) 0.5643(2) 0.8841(4) 0.0434(7) Uani d . 1 . . O
O3 0.1891(5) 0.8233(2) 1.3666(3) 0.0371(7) Uani d . 1 . . O
H3 0.1219 0.8269 1.4595 0.056 Uiso calc R 1 . . H
O4 -0.1330(6) 0.7148(3) 1.2868(3) 0.0459(8) Uani d . 1 . . O
O5 -0.0059(5) 0.6910(2) 0.9597(3) 0.0355(6) Uani d . 1 . . O
H5 -0.1203 0.6687 1.0140 0.053 Uiso calc R 1 . . H
O6 -0.1078(5) 0.90422(19) 0.9821(3) 0.0306(6) Uani d . 1 . . O
H6 -0.2144 0.8816 0.9008 0.046 Uiso calc R 1 . . H
O7 0.4473(4) 0.8258(2) 0.7834(3) 0.0330(6) Uani d . 1 . . O
O8 0.0315(4) 0.8467(2) 0.6604(3) 0.0329(6) Uani d . 1 . . O
N1 0.6550(6) 0.6760(2) 0.6067(4) 0.0314(7) Uani d . 1 . . N
H1A 0.6216 0.7198 0.6883 0.047 Uiso calc R 1 . . H
H1B 0.6782 0.7063 0.5048 0.047 Uiso calc R 1 . . H
H1C 0.7998 0.6431 0.6488 0.047 Uiso calc R 1 . . H
C1 0.3949(7) 0.5587(3) 0.7495(5) 0.0305(8) Uani d . 1 . . C
C2 0.4315(8) 0.6077(3) 0.5704(5) 0.0354(8) Uani d . 1 . . C
H2A 0.2729 0.6452 0.5277 0.042 Uiso calc R 1 . . H
C3 0.4727(13) 0.5341(4) 0.4281(7) 0.0680(18) Uani d . 1 . . C
H3A 0.4944 0.5673 0.3181 0.102 Uiso calc R 1 . . H
H3B 0.3230 0.4918 0.4070 0.102 Uiso calc R 1 . . H
H3C 0.6270 0.4964 0.4683 0.102 Uiso calc R 1 . . H
C4 0.0555(6) 0.7650(3) 1.2559(4) 0.0262(7) Uani d . 1 . . C
C5 0.1493(6) 0.7578(3) 1.0720(4) 0.0256(7) Uani d . 1 . . C
H5A 0.3315 0.7349 1.0893 0.031 Uiso calc R 1 . . H
C6 0.1387(6) 0.8580(2) 0.9813(4) 0.0217(7) Uani d . 1 . . C
H6A 0.2735 0.8992 1.0496 0.026 Uiso calc R 1 . . H
C7 0.2117(6) 0.8436(2) 0.7923(4) 0.0215(6) Uani d . 1 . . C

loop_
_atom_site_aniso_label
_atom_site_aniso_U_11
_atom_site_aniso_U_22
_atom_site_aniso_U_33
_atom_site_aniso_U_12
_atom_site_aniso_U_13
_atom_site_aniso_U_23
O1 0.0533(18) 0.060(2) 0.0355(15) -0.0295(16) 0.0111(12) 0.0073(14)
O2 0.0405(15) 0.0521(17) 0.0370(15) -0.0132(13) 0.0031(12) 0.0158(13)
O3 0.0431(13) 0.0515(17) 0.0194(11) -0.0106(13) 0.0135(10) -0.0046(12)
O4 0.0540(16) 0.058(2) 0.0300(13) -0.0215(15) 0.0212(12) -0.0022(12)
O5 0.0498(14) 0.0334(13) 0.0255(13) -0.0115(12) 0.0129(11) -0.0048(11)
O6 0.0291(12) 0.0371(14) 0.0274(12) 0.0068(10) 0.0105(9) -0.0082(11)
O7 0.0269(12) 0.0476(16) 0.0269(11) 0.0013(11) 0.0127(9) -0.0042(11)
O8 0.0300(12) 0.0512(16) 0.0191(11) 0.0002(12) 0.0085(9) -0.0020(11)
N1 0.0354(14) 0.0376(16) 0.0244(13) -0.0106(13) 0.0154(11) 0.0011(12)
C1 0.0336(18) 0.0248(16) 0.0356(18) -0.0061(14) 0.0137(14) 0.0002(15)
C2 0.039(2) 0.0349(19) 0.0329(18) -0.0091(16) 0.0083(14) 0.0035(15)
C3 0.110(5) 0.056(3) 0.045(3) -0.043(3) 0.037(3) -0.020(2)
C4 0.0292(15) 0.0302(16) 0.0204(15) 0.0014(15) 0.0075(12) 0.0054(14)
C5 0.0282(15) 0.0313(18) 0.0179(14) 0.0009(14) 0.0055(11) -0.0005(14)
C6 0.0209(14) 0.0261(15) 0.0193(14) -0.0006(12) 0.0072(11) -0.0040(12)
C7 0.0260(15) 0.0202(14) 0.0201(14) -0.0028(13) 0.0093(11) -0.0013(12)

loop_
_atom_type_symbol
_atom_type_description
_atom_type_scat_dispersion_real
_atom_type_scat_dispersion_imag
_atom_type_scat_source
C C 0.0033 0.0016 'International Tables Vol C Tables 4.2.6.8 and 6.1.1.4'
H H 0.0000 0.0000 'International Tables Vol C Tables 4.2.6.8 and 6.1.1.4'
N N 0.0061 0.0033 'International Tables Vol C Tables 4.2.6.8 and 6.1.1.4'
O O 0.0106 0.0060 'International Tables Vol C Tables 4.2.6.8 and 6.1.1.4'

loop_
_geom_angle_atom_site_label_1
_geom_angle_atom_site_label_2
_geom_angle_atom_site_label_3
_geom_angle
_geom_angle_publ_flag
C1 O1 H1 109.5 ?
C4 O3 H3 109.5 ?
C5 O5 H5 109.5 ?
C6 O6 H6 109.5 ?
C2 N1 H1A 109.5 ?
C2 N1 H1B 109.5 ?
H1A N1 H1B 109.5 ?
C2 N1 H1C 109.5 ?
H1A N1 H1C 109.5 ?
H1B N1 H1C 109.5 ?
O2 C1 O1 125.4(3) yes
O2 C1 C2 124.5(3) yes
O1 C1 C2 110.1(3) yes
N1 C2 C3 111.9(4) yes
N1 C2 C1 107.8(3) yes
C3 C2 C1 111.8(4) yes
N1 C2 H2A 108.4 ?
C3 C2 H2A 108.4 ?
C1 C2 H2A 108.4 ?
C2 C3 H3A 109.5 ?
C2 C3 H3B 109.5 ?
H3A C3 H3B 109.5 ?
C2 C3 H3C 109.5 ?
H3A C3 H3C 109.5 ?
H3B C3 H3C 109.5 ?
O4 C4 O3 126.2(3) ?
O4 C4 C5 119.3(3) ?
O3 C4 C5 114.5(3) ?
O5 C5 C4 110.8(3) ?
O5 C5 C6 109.7(2) ?
C4 C5 C6 110.2(3) ?
O5 C5 H5A 108.7 ?
C4 C5 H5A 108.7 ?
C6 C5 H5A 108.7 ?
O6 C6 C7 113.5(2) ?
O6 C6 C5 112.1(3) ?
C7 C6 C5 107.2(3) ?
O6 C6 H6A 107.9 ?
C7 C6 H6A 107.9 ?
C5 C6 H6A 107.9 ?
O7 C7 O8 125.5(3) yes
O7 C7 C6 116.3(3) ?
O8 C7 C6 118.2(3) ?

loop_
_geom_bond_atom_site_label_1
_geom_bond_atom_site_label_2
_geom_bond_site_symmetry_2
_geom_bond_distance
_geom_bond_publ_flag
O1 C1 . 1.319(5) yes
O1 H1 . 0.8200 ?
O2 C1 . 1.185(5) yes
O3 C4 . 1.279(4) ?
O3 H3 . 0.8200 ?
O4 C4 . 1.238(4) yes
O5 C5 . 1.412(4) ?
O5 H5 . 0.8200 ?
O6 C6 . 1.418(4) ?
O6 H6 . 0.8200 ?
O7 C7 . 1.247(4) yes
O8 C7 . 1.256(4) yes
N1 C2 . 1.479(5) yes
N1 H1A . 0.8900 ?
N1 H1B . 0.8900 ?
N1 H1C . 0.8900 ?
C1 C2 . 1.533(5) yes
C2 C3 . 1.503(6) yes
C2 H2A . 0.9800 ?
C3 H3A . 0.9600 ?
C3 H3B . 0.9600 ?
C3 H3C . 0.9600 ?
C4 C5 . 1.522(4) ?
C5 C6 . 1.530(5) ?
C5 H5A . 0.9800 ?
C6 C7 . 1.525(4) ?
C6 H6A . 0.9800 ?

loop_
_geom_hbond_atom_site_label_D
_geom_hbond_atom_site_label_H
_geom_hbond_atom_site_label_A
_geom_hbond_site_symmetry_A
_geom_hbond_distance_DH
_geom_hbond_distance_HA
_geom_hbond_distance_DA
_geom_hbond_angle_DHA
O1 H1 O6 2_547 0.82 1.84 2.651(4) 169
O6 H6 O7 1_455 0.82 1.99 2.765(4) 158
O5 H5 O4 . 0.82 2.15 2.639(3) 119
O5 H5 O2 1_455 0.82 2.34 2.878(4) 124
O3 H3 O8 1_556 0.82 1.66 2.466(3) 170
N1 H1A O7 . 0.89 1.90 2.740(4) 157
N1 H1C O5 1_655 0.89 2.49 2.958(4) 114
N1 H1B O4 1_654 0.89 2.01 2.815(4) 149

loop_
_geom_torsion_atom_site_label_1
_geom_torsion_atom_site_label_2
_geom_torsion_atom_site_label_3
_geom_torsion_atom_site_label_4
_geom_torsion
_geom_torsion_publ_flag
O2 C1 C2 N1 -10.8(5) yes
O1 C1 C2 N1 167.7(3) yes
O2 C1 C2 C3 112.5(5) yes
O1 C1 C2 C3 -69.0(5) yes
O4 C4 C5 O5 0.4(4) yes
O3 C4 C5 O5 179.0(3) ?
O4 C4 C5 C6 122.0(4) ?
O3 C4 C5 C6 -59.3(4) ?
O5 C5 C6 O6 72.3(3) ?
C4 C5 C6 O6 -49.9(3) ?
O5 C5 C6 C7 -52.9(3) ?
C4 C5 C6 C7 -175.1(2) yes
O6 C6 C7 O7 163.2(3) ?
C5 C6 C7 O7 -72.5(3) ?
O6 C6 C7 O8 -19.5(4) yes
C5 C6 C7 O8 104.8(3) ?

loop_
_cod_related_entry_id
_cod_related_entry_database
_cod_related_entry_code
1 ChemSpider 30654663
